data_9011553
loop_
_publ_author_name
'Prewitt, C. T.'
'Sleight, A. W.'

_publ_section_title
;Garnet-like structures of high-pressure cadmium germanate and calcium
 germanate Note: changed O2(y) to -.0500 to match reported bond distances
;
_journal_name_full Science
_journal_page_first 386
_journal_page_last 387
_journal_paper_doi 10.1126/science.163.3865.386
_journal_volume 163
_journal_year 1969
_chemical_formula_structural CdGeO3
_chemical_formula_sum 'Cd Ge O3'
_symmetry_space_group_name_H-M 'I 41/a'
_cell_angle_alpha 90
_cell_angle_beta 90
_cell_angle_gamma 90
_cell_length_a 12.406
_cell_length_b 12.406
_cell_length_c 12.256
_cell_formula_units_Z 32
_cell_volume 1886.307
_database_code_amcsd 0015419
_exptl_crystal_density_diffrn 6.564
_cod_database_code 9011553
_amcsd_formula_title CdGeO3

loop_
_space_group_symop_operation_xyz
x,y,z
1/2+x,1/2+y,1/2+z
1/4+y,3/4-x,1/4-z
3/4+y,1/4-x,3/4-z
1/4-y,3/4+x,1/4+z
3/4-y,1/4+x,3/4+z
1/2+x,y,1/2-z
+x,1/2+y,-z
1/2-x,-y,1/2+z
-x,1/2-y,+z
1/4-y,1/4+x,3/4-z
3/4-y,3/4+x,1/4-z
1/4+y,1/4-x,3/4+z
3/4+y,3/4-x,1/4+z
-x,-y,-z
1/2-x,1/2-y,1/2-z

loop_
_atom_site_label
_atom_site_fract_x
_atom_site_fract_y
_atom_site_fract_z
_atom_site_U_iso_or_equiv
Cd1 0.12560 0.00520 0.25640 0.00811
Cd2 0.00000 0.25000 0.62360 0.00773
Cd3 0.00000 0.00000 0.50000 0.00798
Ge1 0.00000 0.00000 0.00000 0.00545
Ge2 0.00000 0.25000 0.37500 0.00633
Ge3 0.00000 0.25000 0.87500 0.00456
Ge4 0.12670 0.01660 0.75990 0.00469
O1 0.02510 0.06720 0.67180 0.00519
O2 0.04780 -0.05000 0.86210 0.00456
O3 0.22600 0.11170 0.81010 0.00519
O4 0.21480 -0.08230 0.70230 0.00355
O5 -0.06530 0.16360 0.46960 0.00798
O6 -0.10510 0.21280 0.78400 0.00747

loop_
_cod_related_entry_id
_cod_related_entry_database
_cod_related_entry_code
1 AMCSD 0015419
